data_2242518
loop_
_publ_author_name
'Hill, Nathan D. D.'
'Boer\'e, Ren\'e T.'

_publ_section_title
;
 Two tris(3,5-disubstituted phenyl)phosphines and their isostructural P^V^
 oxides
;
_journal_issue 7
_journal_name_full 'Acta Crystallographica Section E'
_journal_page_first 889
_journal_page_last 894
_journal_paper_doi 10.1107/S2056989018007831
_journal_volume 74
_journal_year 2018
_chemical_formula_iupac 'C24 H27 O P'
_chemical_formula_moiety 'C24 H27 O P'
_chemical_formula_sum 'C24 H27 O P'
_chemical_formula_weight 362.42
_chemical_name_common
;
Tris(3,5-dimethylphenyl)phosphine oxide
;
_chemical_name_systematic
;
Tris(3,5-dimethylphenyl)(oxo)-\l^5^-phosphane
;
_space_group_crystal_system monoclinic
_space_group_IT_number 14
_space_group_name_Hall '-P 2ybc'
_space_group_name_H-M_alt 'P 1 21/c 1'
_symmetry_space_group_name_Hall '-P 2ybc'
_symmetry_space_group_name_H-M 'P 1 21/c 1'
_atom_sites_solution_hydrogens geom
_atom_sites_solution_primary iterative
_audit_creation_method
;
OLEX2 1.2
(compiled 2018.04.26 svn.r3504 for OlexSys, GUI svn.r5492)
;
_cell_angle_alpha 90
_cell_angle_beta 114.2052(9)
_cell_angle_gamma 90
_cell_formula_units_Z 4
_cell_length_a 14.65624(11)
_cell_length_b 8.97960(5)
_cell_length_c 17.27940(13)
_cell_measurement_reflns_used 35213
_cell_measurement_temperature 108.4(3)
_cell_measurement_theta_max 80.2950
_cell_measurement_theta_min 5.1930
_cell_volume 2074.16(3)
_computing_cell_refinement
;
CrysAlis PRO (Rigaku OD, 2015)
;
_computing_data_collection
;
CrysAlis PRO (Rigaku OD, 2015)
;
_computing_data_reduction
;
CrysAlis PRO (Rigaku OD, 2015)
;
_computing_molecular_graphics
;
<i>OLEX2</i> (Dolomanov <i>et al.</i>,  2009)
;
_computing_publication_material
;
<i>OLEX2</i> (Dolomanov <i>et al.</i>,  2009)
;
_computing_structure_refinement
;
SHELXL2016 (Sheldrick, 2015b)
;
_computing_structure_solution
;
<i>olex2.solve</i> (Bourhis et al., 2015)
;
_diffrn_ambient_temperature 108.4(3)
_diffrn_measured_fraction_theta_full 0.997
_diffrn_measured_fraction_theta_max 0.994
_diffrn_measurement_device 'four-circle diffractometer'
_diffrn_measurement_device_type 'Rigaku Oxford Diffraction SuperNova, Dual, Cu at zero, Pilatus 200/300K'
_diffrn_measurement_method '\w scans'
_diffrn_radiation_monochromator mirror
_diffrn_radiation_type CuK\a
_diffrn_radiation_wavelength 1.54184
_diffrn_reflns_av_R_equivalents 0.0273
_diffrn_reflns_limit_h_max 18
_diffrn_reflns_limit_h_min -18
_diffrn_reflns_limit_k_max 11
_diffrn_reflns_limit_k_min -11
_diffrn_reflns_limit_l_max 22
_diffrn_reflns_limit_l_min -22
_diffrn_reflns_number 48104
_diffrn_reflns_theta_full 67.684
_diffrn_reflns_theta_max 81.088
_diffrn_reflns_theta_min 3.306
_exptl_absorpt_coefficient_mu 1.226
_exptl_absorpt_correction_T_max 1.00000
_exptl_absorpt_correction_T_min 0.79609
_exptl_absorpt_correction_type multi-scan
_exptl_absorpt_process_details
;
(CrysAlis PRO; Rigaku OD, 2015)
;
_exptl_crystal_colour 'clear colourless'
_exptl_crystal_density_diffrn 1.161
_exptl_crystal_description prism
_exptl_crystal_F_000 776
_exptl_crystal_size_max 0.3
_exptl_crystal_size_mid 0.2
_exptl_crystal_size_min 0.16
_refine_diff_density_max 0.306
_refine_diff_density_min -0.295
_refine_ls_extinction_coef 0.0012(2)
_refine_ls_extinction_expression Fc^*^=kFc[1+0.001xFc^2^\l^3^/sin(2\q)]^-1/4^
_refine_ls_extinction_method
;
SHELXL2016 (Sheldrick, 2015b)
;
_refine_ls_goodness_of_fit_ref 1.088
_refine_ls_hydrogen_treatment constr
_refine_ls_matrix_type full
_refine_ls_number_parameters 242
_refine_ls_number_reflns 4542
_refine_ls_number_restraints 0
_refine_ls_restrained_S_all 1.088
_refine_ls_R_factor_all 0.0376
_refine_ls_R_factor_gt 0.0368
_refine_ls_shift/su_max 0.000
_refine_ls_shift/su_mean 0.000
_refine_ls_structure_factor_coef Fsqd
_refine_ls_weighting_details 'w=1/[\s^2^(Fo^2^)+(0.0539P)^2^+0.8817P] where P=(Fo^2^+2Fc^2^)/3'
_refine_ls_weighting_scheme calc
_refine_ls_wR_factor_gt 0.1018
_refine_ls_wR_factor_ref 0.1024
_reflns_number_gt 4390
_reflns_number_total 4542
_reflns_threshold_expression 'I > 2\s(I)'
_cod_data_source_file hb7751sup1.cif
_cod_data_source_block II
_cod_database_code 2242518
_shelx_space_group_comment
;
The symmetry employed for this shelxl refinement is uniquely defined
by the following loop, which should always be used as a source of
symmetry information in preference to the above space-group names.
They are only intended as comments.
;

loop_
_space_group_symop_operation_xyz
'x, y, z'
'-x, y+1/2, -z+1/2'
'-x, -y, -z'
'x, -y-1/2, z-1/2'

loop_
_atom_site_type_symbol
_atom_site_label
_atom_site_fract_x
_atom_site_fract_y
_atom_site_fract_z
_atom_site_U_iso_or_equiv
_atom_site_adp_type
_atom_site_calc_flag
_atom_site_occupancy
P P1 0.24572(2) 0.24916(3) 0.18639(2) 0.01699(10) Uani d 1
O O1 0.23144(6) 0.10379(10) 0.22115(5) 0.02266(19) Uani d 1
C C1 0.14094(8) 0.37373(13) 0.16344(7) 0.0196(2) Uani d 1
C C2 0.13398(9) 0.50699(14) 0.11963(7) 0.0228(2) Uani d 1
H H2 0.184870 0.532338 0.101282 0.027 Uiso calc 1
C C3 0.05362(9) 0.60297(14) 0.10254(8) 0.0246(3) Uani d 1
C C4 -0.02072(9) 0.56194(15) 0.12945(8) 0.0259(3) Uani d 1
H H4 -0.076327 0.626245 0.117578 0.031 Uiso calc 1
C C5 -0.01577(9) 0.42953(14) 0.17318(8) 0.0244(3) Uani d 1
C C6 0.06620(9) 0.33548(13) 0.19023(7) 0.0214(2) Uani d 1
H H6 0.071067 0.245050 0.220211 0.026 Uiso calc 1
C C7 0.04832(12) 0.74754(16) 0.05675(10) 0.0339(3) Uani d 1
H H7A 0.084944 0.824684 0.097889 0.051 Uiso calc 1
H H7B -0.021764 0.777612 0.026657 0.051 Uiso calc 1
H H7C 0.078336 0.734439 0.015891 0.051 Uiso calc 1
C C8 -0.09711(11) 0.38991(16) 0.20202(10) 0.0338(3) Uani d 1
H H8A -0.106203 0.472170 0.235453 0.051 Uiso calc 1
H H8B -0.078025 0.299696 0.236953 0.051 Uiso calc 1
H H8C -0.159846 0.372154 0.152347 0.051 Uiso calc 1
C C11 0.25717(8) 0.22998(13) 0.08669(7) 0.0181(2) Uani d 1
C C12 0.30739(8) 0.33312(13) 0.05762(7) 0.0198(2) Uani d 1
H H12 0.342407 0.413590 0.093035 0.024 Uiso calc 1
C C13 0.30635(9) 0.31846(13) -0.02321(7) 0.0208(2) Uani d 1
C C14 0.25486(9) 0.19849(14) -0.07324(7) 0.0226(2) Uani d 1
H H14 0.253070 0.188474 -0.128577 0.027 Uiso calc 1
C C15 0.20594(9) 0.09278(13) -0.04505(7) 0.0224(2) Uani d 1
C C16 0.20744(8) 0.11037(13) 0.03577(7) 0.0195(2) Uani d 1
H H16 0.174160 0.039944 0.056146 0.023 Uiso calc 1
C C17 0.35972(10) 0.42842(16) -0.05602(8) 0.0283(3) Uani d 1
H H17A 0.370845 0.521303 -0.023642 0.043 Uiso calc 1
H H17B 0.318780 0.448660 -0.116113 0.043 Uiso calc 1
H H17C 0.424234 0.386794 -0.049635 0.043 Uiso calc 1
C C18 0.15251(12) -0.03725(16) -0.09981(9) 0.0347(3) Uani d 1
H H18A 0.149360 -0.023358 -0.157102 0.052 Uiso calc 1
H H18B 0.084510 -0.043764 -0.102530 0.052 Uiso calc 1
H H18C 0.188859 -0.129304 -0.075450 0.052 Uiso calc 1
C C21 0.35568(9) 0.34982(13) 0.25651(7) 0.0193(2) Uani d 1
C C22 0.34906(9) 0.48414(14) 0.29400(8) 0.0223(2) Uani d 1
H H22 0.285703 0.530544 0.278167 0.027 Uiso calc 1
C C23 0.43410(9) 0.55168(15) 0.35450(8) 0.0256(3) Uani d 1
C C24 0.52640(9) 0.48300(15) 0.37547(8) 0.0255(3) Uani d 1
H H24 0.584722 0.527923 0.416774 0.031 Uiso calc 1
C C25 0.53559(9) 0.34976(15) 0.33741(8) 0.0258(3) Uani d 1
C C26 0.44935(9) 0.28327(14) 0.27831(8) 0.0234(2) Uani d 1
H H26 0.454120 0.191864 0.252540 0.028 Uiso calc 1
C C27 0.42575(11) 0.69639(18) 0.39538(11) 0.0417(4) Uani d 1
H H27A 0.455221 0.776861 0.374843 0.063 Uiso calc 1
H H27B 0.461488 0.687914 0.457132 0.063 Uiso calc 1
H H27C 0.355104 0.718447 0.380735 0.063 Uiso calc 1
C C28 0.63753(11) 0.28224(18) 0.35922(11) 0.0401(4) Uani d 1
H H28A 0.676833 0.348165 0.339455 0.060 Uiso calc 1
H H28B 0.629938 0.184983 0.331532 0.060 Uiso calc 1
H H28C 0.671967 0.269752 0.420846 0.060 Uiso calc 1

loop_
_atom_site_aniso_label
_atom_site_aniso_U_11
_atom_site_aniso_U_22
_atom_site_aniso_U_33
_atom_site_aniso_U_12
_atom_site_aniso_U_13
_atom_site_aniso_U_23
P1 0.01757(16) 0.01839(16) 0.01570(16) -0.00143(10) 0.00751(12) -0.00066(9)
O1 0.0256(4) 0.0219(4) 0.0222(4) -0.0026(3) 0.0116(3) 0.0018(3)
C1 0.0188(5) 0.0227(6) 0.0170(5) -0.0005(4) 0.0070(4) -0.0031(4)
C2 0.0209(5) 0.0264(6) 0.0214(5) 0.0002(5) 0.0090(4) 0.0008(5)
C3 0.0236(6) 0.0258(6) 0.0214(6) 0.0016(5) 0.0062(5) -0.0006(5)
C4 0.0213(6) 0.0262(6) 0.0282(6) 0.0028(5) 0.0082(5) -0.0044(5)
C5 0.0218(6) 0.0257(6) 0.0272(6) -0.0033(5) 0.0115(5) -0.0085(5)
C6 0.0226(6) 0.0212(6) 0.0215(5) -0.0023(4) 0.0103(4) -0.0047(4)
C7 0.0321(7) 0.0320(7) 0.0362(8) 0.0079(5) 0.0126(6) 0.0096(5)
C8 0.0313(7) 0.0284(7) 0.0517(9) -0.0016(5) 0.0271(6) -0.0074(6)
C11 0.0169(5) 0.0198(5) 0.0176(5) 0.0014(4) 0.0071(4) -0.0001(4)
C12 0.0194(5) 0.0201(5) 0.0195(5) -0.0006(4) 0.0074(4) -0.0005(4)
C13 0.0194(5) 0.0231(6) 0.0200(5) 0.0027(4) 0.0084(4) 0.0033(4)
C14 0.0251(6) 0.0265(6) 0.0172(5) 0.0038(5) 0.0095(4) 0.0001(5)
C15 0.0243(6) 0.0211(6) 0.0194(5) 0.0015(4) 0.0066(4) -0.0017(4)
C16 0.0193(5) 0.0188(5) 0.0198(5) 0.0005(4) 0.0072(4) 0.0006(4)
C17 0.0286(6) 0.0343(7) 0.0244(6) -0.0028(5) 0.0131(5) 0.0059(5)
C18 0.0493(8) 0.0285(7) 0.0238(6) -0.0088(6) 0.0124(6) -0.0073(5)
C21 0.0211(5) 0.0208(5) 0.0163(5) -0.0023(4) 0.0080(4) 0.0000(4)
C22 0.0209(5) 0.0230(6) 0.0241(6) -0.0013(4) 0.0104(5) -0.0023(5)
C23 0.0253(6) 0.0253(6) 0.0276(6) -0.0044(5) 0.0121(5) -0.0071(5)
C24 0.0223(6) 0.0268(6) 0.0245(6) -0.0060(5) 0.0068(5) -0.0048(5)
C25 0.0214(6) 0.0261(6) 0.0258(6) -0.0003(5) 0.0056(5) -0.0010(5)
C26 0.0233(6) 0.0221(5) 0.0227(6) 0.0000(5) 0.0072(5) -0.0039(5)
C27 0.0298(7) 0.0370(8) 0.0556(10) -0.0064(6) 0.0148(7) -0.0250(7)
C28 0.0233(7) 0.0365(8) 0.0482(9) 0.0045(6) 0.0023(6) -0.0119(7)

loop_
_atom_type_symbol
_atom_type_description
_atom_type_scat_dispersion_real
_atom_type_scat_dispersion_imag
_atom_type_scat_source
C C 0.0181 0.0091 'International Tables Vol C Tables 4.2.6.8 and 6.1.1.4'
H H 0.0000 0.0000 'International Tables Vol C Tables 4.2.6.8 and 6.1.1.4'
O O 0.0492 0.0322 'International Tables Vol C Tables 4.2.6.8 and 6.1.1.4'
P P 0.2955 0.4335 'International Tables Vol C Tables 4.2.6.8 and 6.1.1.4'

loop_
_geom_angle_atom_site_label_1
_geom_angle_atom_site_label_2
_geom_angle_atom_site_label_3
_geom_angle
O1 P1 C1 112.59(5)
O1 P1 C11 112.64(5)
O1 P1 C21 113.69(5)
C1 P1 C21 106.31(5)
C11 P1 C1 104.63(5)
C11 P1 C21 106.29(5)
C2 C1 P1 121.03(9)
C6 C1 P1 119.12(9)
C6 C1 C2 119.85(11)
C1 C2 H2 119.6
C3 C2 C1 120.89(11)
C3 C2 H2 119.6
C2 C3 C4 118.29(12)
C2 C3 C7 120.19(12)
C4 C3 C7 121.51(12)
C3 C4 H4 119.0
C5 C4 C3 122.03(11)
C5 C4 H4 119.0
C4 C5 C6 118.60(11)
C4 C5 C8 120.44(12)
C6 C5 C8 120.96(12)
C1 C6 C5 120.34(11)
C1 C6 H6 119.8
C5 C6 H6 119.8
C3 C7 H7A 109.5
C3 C7 H7B 109.5
C3 C7 H7C 109.5
H7A C7 H7B 109.5
H7A C7 H7C 109.5
H7B C7 H7C 109.5
C5 C8 H8A 109.5
C5 C8 H8B 109.5
C5 C8 H8C 109.5
H8A C8 H8B 109.5
H8A C8 H8C 109.5
H8B C8 H8C 109.5
C12 C11 P1 123.22(9)
C16 C11 P1 116.59(9)
C16 C11 C12 120.06(11)
C11 C12 H12 119.8
C13 C12 C11 120.35(11)
C13 C12 H12 119.8
C12 C13 C17 121.32(11)
C14 C13 C12 118.31(11)
C14 C13 C17 120.37(11)
C13 C14 H14 118.8
C15 C14 C13 122.38(11)
C15 C14 H14 118.8
C14 C15 C16 118.26(11)
C14 C15 C18 121.25(11)
C16 C15 C18 120.49(11)
C11 C16 C15 120.62(11)
C11 C16 H16 119.7
C15 C16 H16 119.7
C13 C17 H17A 109.5
C13 C17 H17B 109.5
C13 C17 H17C 109.5
H17A C17 H17B 109.5
H17A C17 H17C 109.5
H17B C17 H17C 109.5
C15 C18 H18A 109.5
C15 C18 H18B 109.5
C15 C18 H18C 109.5
H18A C18 H18B 109.5
H18A C18 H18C 109.5
H18B C18 H18C 109.5
C22 C21 P1 122.10(9)
C22 C21 C26 119.52(11)
C26 C21 P1 118.19(9)
C21 C22 H22 119.5
C21 C22 C23 120.97(11)
C23 C22 H22 119.5
C22 C23 C27 120.44(12)
C24 C23 C22 118.46(12)
C24 C23 C27 121.10(12)
C23 C24 H24 119.1
C23 C24 C25 121.82(11)
C25 C24 H24 119.1
C24 C25 C28 120.16(12)
C26 C25 C24 118.58(11)
C26 C25 C28 121.25(12)
C21 C26 H26 119.7
C25 C26 C21 120.64(12)
C25 C26 H26 119.7
C23 C27 H27A 109.5
C23 C27 H27B 109.5
C23 C27 H27C 109.5
H27A C27 H27B 109.5
H27A C27 H27C 109.5
H27B C27 H27C 109.5
C25 C28 H28A 109.5
C25 C28 H28B 109.5
C25 C28 H28C 109.5
H28A C28 H28B 109.5
H28A C28 H28C 109.5
H28B C28 H28C 109.5

loop_
_geom_bond_atom_site_label_1
_geom_bond_atom_site_label_2
_geom_bond_distance
P1 O1 1.4872(9)
P1 C1 1.8077(12)
P1 C11 1.8063(12)
P1 C21 1.8113(12)
C1 C2 1.3971(17)
C1 C6 1.3957(16)
C2 H2 0.9500
C2 C3 1.3900(17)
C3 C4 1.3981(18)
C3 C7 1.5057(18)
C4 H4 0.9500
C4 C5 1.3947(19)
C5 C6 1.3975(17)
C5 C8 1.5109(17)
C6 H6 0.9500
C7 H7A 0.9800
C7 H7B 0.9800
C7 H7C 0.9800
C8 H8A 0.9800
C8 H8B 0.9800
C8 H8C 0.9800
C11 C12 1.3982(16)
C11 C16 1.3904(16)
C12 H12 0.9500
C12 C13 1.3967(16)
C13 C14 1.3938(17)
C13 C17 1.5072(16)
C14 H14 0.9500
C14 C15 1.3925(17)
C15 C16 1.3966(16)
C15 C18 1.5047(17)
C16 H16 0.9500
C17 H17A 0.9800
C17 H17B 0.9800
C17 H17C 0.9800
C18 H18A 0.9800
C18 H18B 0.9800
C18 H18C 0.9800
C21 C22 1.3912(16)
C21 C26 1.3999(17)
C22 H22 0.9500
C22 C23 1.3949(17)
C23 C24 1.3927(18)
C23 C27 1.5077(18)
C24 H24 0.9500
C24 C25 1.3982(18)
C25 C26 1.3922(17)
C25 C28 1.5100(18)
C26 H26 0.9500
C27 H27A 0.9800
C27 H27B 0.9800
C27 H27C 0.9800
C28 H28A 0.9800
C28 H28B 0.9800
C28 H28C 0.9800

loop_
_geom_hbond_atom_site_label_D
_geom_hbond_atom_site_label_H
_geom_hbond_atom_site_label_A
_geom_hbond_site_symmetry_A
_geom_hbond_distance_DH
_geom_hbond_distance_HA
_geom_hbond_distance_DA
_geom_hbond_angle_DHA
C8 H8A O1 2_555 0.98 2.54 3.3868(19) 144

_cod_database_fobs_code 2242518
